data_4109052
loop_
_publ_author_name
'Fabrice Pointillart'
'Cyrille Train'
'Fran\,coise Villain'
'Patrick Gredin'
'Lise-Marie Chamoreau'
'Michel Gruselle'
'Gabriel Aullon'
'Santiago Alvarez'
'Michel Verdaguer'

_publ_contact_author
;
Cyrille Train
;
_publ_contact_author_email train@ccr.jussieu.fr
_publ_contact_author_fax '00 33 1 44 27 38 41'
_publ_contact_author_phone '00 33 1 44 27 30 59'
_publ_section_title
;
 Six-fold Oxygen-Coordinated Triplet (S= 1) Palladium(II) Moieties
 Templated by Tris(bipyridine)ruthenium(II) Ions
;
_journal_name_full 'Journal of the American Chemical Society'
_journal_page_first 1327
_journal_page_last 1334
_journal_paper_doi 10.1021/ja066817v
_journal_volume 129
_journal_year 2007
_chemical_formula_moiety '2(C30 H24 N6 Ru), 2(Cl6 Pd2), H2 O'
_chemical_formula_sum 'C30 H25 Cl6 N6 O0.5 Pd2 Ru'
_chemical_formula_weight 1004.13
_chemical_name_systematic
;
 ?
;
_space_group_IT_number 2
_symmetry_cell_setting triclinic
_symmetry_space_group_name_Hall '-P 1'
_symmetry_space_group_name_H-M 'P -1'
_atom_sites_solution_hydrogens geom
_atom_sites_solution_primary direct
_atom_sites_solution_secondary difmap
_audit_creation_method SHELXL-97
_cell_angle_alpha 101.751(11)
_cell_angle_beta 111.493(9)
_cell_angle_gamma 113.567(11)
_cell_formula_units_Z 4
_cell_length_a 16.302(3)
_cell_length_b 16.465(3)
_cell_length_c 16.551(2)
_cell_measurement_reflns_used 148
_cell_measurement_temperature 250(2)
_cell_measurement_theta_max 21.8
_cell_measurement_theta_min 3.5
_cell_volume 3454.8(12)
_computing_cell_refinement 'Dirax/lsq (Duisenberg & Schreurs, 1989-2000)'
_computing_data_collection 'Collect (Nonius BV, 1997-2000)'
_computing_data_reduction 'EvalCCD (Duisenberg & Schreurs 1990-2000)'
_computing_molecular_graphics 'DIAMOND (Brandenburg, 1999)'
_computing_publication_material 'SHELXL-97 (Sheldrick, 1997)'
_computing_structure_refinement 'SHELXL-97 (Sheldrick, 1997)'
_computing_structure_solution 'SHELXS-97 (Sheldrick, 1990)'
_diffrn_ambient_temperature 250(2)
_diffrn_detector_area_resol_mean 9
_diffrn_measured_fraction_theta_full 0.984
_diffrn_measured_fraction_theta_max 0.984
_diffrn_measurement_device_type KappaCCD
_diffrn_measurement_method 'CCD rotation images, thick slices'
_diffrn_radiation_monochromator graphite
_diffrn_radiation_source 'fine-focus sealed tube'
_diffrn_radiation_type MoK\a
_diffrn_radiation_wavelength 0.71073
_diffrn_reflns_av_R_equivalents 0.0780
_diffrn_reflns_av_sigmaI/netI 0.1220
_diffrn_reflns_limit_h_max 24
_diffrn_reflns_limit_h_min -24
_diffrn_reflns_limit_k_max 24
_diffrn_reflns_limit_k_min -24
_diffrn_reflns_limit_l_max 24
_diffrn_reflns_limit_l_min -24
_diffrn_reflns_number 82373
_diffrn_reflns_theta_full 32.00
_diffrn_reflns_theta_max 32.00
_diffrn_reflns_theta_min 2.62
_diffrn_standards_decay_% 0
_diffrn_standards_number 0
_exptl_absorpt_coefficient_mu 1.959
_exptl_absorpt_correction_T_max 0.925
_exptl_absorpt_correction_T_min 0.804
_exptl_absorpt_correction_type multi-scan
_exptl_absorpt_process_details
; 
R.H. Blessing, Acta Cryst. (1995), A51, 33-38
;
_exptl_crystal_colour red
_exptl_crystal_density_diffrn 1.931
_exptl_crystal_description plate-like
_exptl_crystal_F_000 1956
_exptl_crystal_size_max 0.15
_exptl_crystal_size_mid 0.13
_exptl_crystal_size_min 0.04
_refine_diff_density_max 0.758
_refine_diff_density_min -1.016
_refine_diff_density_rms 0.161
_refine_ls_extinction_method none
_refine_ls_goodness_of_fit_ref 0.949
_refine_ls_hydrogen_treatment constr
_refine_ls_matrix_type full
_refine_ls_number_parameters 820
_refine_ls_number_reflns 23610
_refine_ls_number_restraints 0
_refine_ls_restrained_S_all 0.949
_refine_ls_R_factor_all 0.1326
_refine_ls_R_factor_gt 0.0432
_refine_ls_shift/su_max 0.001
_refine_ls_shift/su_mean 0.000
_refine_ls_structure_factor_coef Fsqd
_refine_ls_weighting_details 'calc w=1/[\s^2^(Fo^2^)+(0.0317P)^2^+0.0000P] where P=(Fo^2^+2Fc^2^)/3'
_refine_ls_weighting_scheme calc
_refine_ls_wR_factor_gt 0.0712
_refine_ls_wR_factor_ref 0.0895
_reflns_number_gt 12248
_reflns_number_total 23610
_reflns_threshold_expression >2sigma(I)
_cod_data_source_file ja066817vsi20060921_103107.cif
_cod_data_source_block ct127
_cod_original_cell_volume 3454.8(11)
_cod_database_code 4109052

loop_
_symmetry_equiv_pos_as_xyz
'x, y, z'
'-x, -y, -z'

loop_
_atom_site_label
_atom_site_type_symbol
_atom_site_fract_x
_atom_site_fract_y
_atom_site_fract_z
_atom_site_U_iso_or_equiv
_atom_site_adp_type
_atom_site_occupancy
_atom_site_symmetry_multiplicity
_atom_site_calc_flag
_atom_site_refinement_flags
Ru1 Ru 0.740442(19) 0.458543(18) 0.220062(19) 0.01914(6) Uani 1 1 d .
N1 N 0.6978(2) 0.32433(19) 0.2263(2) 0.0259(7) Uani 1 1 d .
N2 N 0.8824(2) 0.48161(19) 0.31253(18) 0.0225(6) Uani 1 1 d .
N3 N 0.7205(2) 0.51737(19) 0.32936(18) 0.0225(6) Uani 1 1 d .
N4 N 0.79377(19) 0.60039(19) 0.23166(19) 0.0214(6) Uani 1 1 d .
N5 N 0.5953(2) 0.42192(19) 0.11901(19) 0.0237(7) Uani 1 1 d .
N6 N 0.7405(2) 0.40719(18) 0.09489(19) 0.0235(6) Uani 1 1 d .
C1 C 0.6015(3) 0.2443(2) 0.1758(3) 0.0372(10) Uani 1 1 d .
H1 H 0.5487 0.2466 0.1308 0.045 Uiso 1 1 calc R
C2 C 0.5790(3) 0.1595(3) 0.1887(3) 0.0487(12) Uani 1 1 d .
H2 H 0.5121 0.1056 0.1525 0.058 Uiso 1 1 calc R
C3 C 0.6568(4) 0.1548(3) 0.2564(3) 0.0488(12) Uani 1 1 d .
H3 H 0.6423 0.0984 0.2667 0.059 Uiso 1 1 calc R
C4 C 0.7558(3) 0.2351(3) 0.3079(3) 0.0404(10) Uani 1 1 d .
H4 H 0.8088 0.2337 0.3537 0.048 Uiso 1 1 calc R
C5 C 0.7754(3) 0.3185(2) 0.2902(2) 0.0269(8) Uani 1 1 d .
C6 C 0.8802(3) 0.4051(3) 0.3345(2) 0.0271(8) Uani 1 1 d .
C7 C 0.9703(3) 0.4085(3) 0.3904(3) 0.0385(10) Uani 1 1 d .
H7 H 0.9669 0.3556 0.4040 0.046 Uiso 1 1 calc R
C8 C 1.0660(3) 0.4923(3) 0.4260(3) 0.0408(10) Uani 1 1 d .
H8 H 1.1271 0.4954 0.4626 0.049 Uiso 1 1 calc R
C9 C 1.0681(3) 0.5702(3) 0.4058(3) 0.0388(10) Uani 1 1 d .
H9 H 1.1308 0.6272 0.4301 0.047 Uiso 1 1 calc R
C10 C 0.9762(2) 0.5630(3) 0.3492(2) 0.0302(9) Uani 1 1 d .
H10 H 0.9787 0.6158 0.3357 0.036 Uiso 1 1 calc R
C11 C 0.6796(3) 0.4688(3) 0.3748(2) 0.0280(8) Uani 1 1 d .
H11 H 0.6761 0.4100 0.3698 0.034 Uiso 1 1 calc R
C12 C 0.6430(3) 0.5029(3) 0.4284(3) 0.0338(9) Uani 1 1 d .
H12 H 0.6145 0.4673 0.4579 0.041 Uiso 1 1 calc R
C13 C 0.6495(3) 0.5909(3) 0.4373(3) 0.0363(10) Uani 1 1 d .
H13 H 0.6237 0.6144 0.4716 0.044 Uiso 1 1 calc R
C14 C 0.6948(3) 0.6437(3) 0.3947(2) 0.0322(9) Uani 1 1 d .
H14 H 0.7011 0.7038 0.4015 0.039 Uiso 1 1 calc R
C15 C 0.7306(2) 0.6066(2) 0.3417(2) 0.0230(8) Uani 1 1 d .
C16 C 0.7775(2) 0.6553(2) 0.2909(2) 0.0232(8) Uani 1 1 d .
C17 C 0.8058(3) 0.7505(3) 0.3021(3) 0.0352(9) Uani 1 1 d .
H17 H 0.7926 0.7865 0.3413 0.042 Uiso 1 1 calc R
C18 C 0.8535(3) 0.7913(3) 0.2548(3) 0.0362(10) Uani 1 1 d .
H18 H 0.8738 0.8551 0.2626 0.043 Uiso 1 1 calc R
C19 C 0.8705(3) 0.7359(3) 0.1960(3) 0.0351(9) Uani 1 1 d .
H19 H 0.9028 0.7623 0.1639 0.042 Uiso 1 1 calc R
C20 C 0.8395(3) 0.6408(2) 0.1848(2) 0.0290(8) Uani 1 1 d .
H20 H 0.8504 0.6038 0.1441 0.035 Uiso 1 1 calc R
C21 C 0.5221(3) 0.4291(3) 0.1354(3) 0.0320(9) Uani 1 1 d .
H21 H 0.5365 0.4517 0.1981 0.038 Uiso 1 1 calc R
C22 C 0.4282(3) 0.4048(3) 0.0647(3) 0.0411(10) Uani 1 1 d .
H22 H 0.3802 0.4105 0.0791 0.049 Uiso 1 1 calc R
C23 C 0.4064(3) 0.3716(3) -0.0291(3) 0.0471(12) Uani 1 1 d .
H23 H 0.3436 0.3550 -0.0785 0.057 Uiso 1 1 calc R
C24 C 0.4792(3) 0.3633(3) -0.0482(3) 0.0411(10) Uani 1 1 d .
H24 H 0.4653 0.3404 -0.1107 0.049 Uiso 1 1 calc R
C25 C 0.5731(3) 0.3893(2) 0.0264(2) 0.0267(8) Uani 1 1 d .
C26 C 0.6558(2) 0.3826(2) 0.0132(2) 0.0245(8) Uani 1 1 d .
C27 C 0.6485(3) 0.3535(3) -0.0754(3) 0.0390(10) Uani 1 1 d .
H27 H 0.5902 0.3380 -0.1300 0.047 Uiso 1 1 calc R
C28 C 0.7283(3) 0.3479(3) -0.0817(3) 0.0479(12) Uani 1 1 d .
H28 H 0.7252 0.3297 -0.1403 0.057 Uiso 1 1 calc R
C29 C 0.8123(3) 0.3696(3) -0.0003(3) 0.0421(11) Uani 1 1 d .
H29 H 0.8661 0.3649 -0.0036 0.051 Uiso 1 1 calc R
C30 C 0.8171(3) 0.3985(2) 0.0863(3) 0.0310(9) Uani 1 1 d .
H30 H 0.8745 0.4125 0.1408 0.037 Uiso 1 1 calc R
Ru2 Ru 0.227440(19) 0.947699(18) 0.207377(18) 0.01926(6) Uani 1 1 d .
N7 N 0.1763(2) 0.80735(18) 0.19746(18) 0.0221(6) Uani 1 1 d .
N8 N 0.3623(2) 0.96457(19) 0.30678(19) 0.0245(7) Uani 1 1 d .
N9 N 0.1941(2) 0.98935(19) 0.31183(18) 0.0235(7) Uani 1 1 d .
N10 N 0.28322(19) 1.09377(18) 0.23574(18) 0.0214(6) Uani 1 1 d .
N11 N 0.0904(2) 0.91433(18) 0.09518(19) 0.0227(6) Uani 1 1 d .
N12 N 0.2489(2) 0.91033(18) 0.09227(19) 0.0225(6) Uani 1 1 d .
C31 C 0.0796(3) 0.7285(2) 0.1375(2) 0.0265(8) Uani 1 1 d .
H31 H 0.0319 0.7348 0.0911 0.032 Uiso 1 1 calc R
C32 C 0.0495(3) 0.6397(3) 0.1425(3) 0.0342(9) Uani 1 1 d .
H32 H -0.0168 0.5869 0.0991 0.041 Uiso 1 1 calc R
C33 C 0.1189(3) 0.6294(3) 0.2130(3) 0.0378(10) Uani 1 1 d .
H33 H 0.0990 0.5704 0.2185 0.045 Uiso 1 1 calc R
C34 C 0.2183(3) 0.7089(2) 0.2749(3) 0.0345(9) Uani 1 1 d .
H34 H 0.2656 0.7040 0.3234 0.041 Uiso 1 1 calc R
C35 C 0.2464(3) 0.7958(2) 0.2637(2) 0.0253(8) Uani 1 1 d .
C36 C 0.3528(3) 0.8818(2) 0.3185(2) 0.0274(8) Uani 1 1 d .
C37 C 0.4390(3) 0.8790(3) 0.3732(3) 0.0438(11) Uani 1 1 d .
H37 H 0.4312 0.8223 0.3806 0.053 Uiso 1 1 calc R
C38 C 0.5375(3) 0.9619(3) 0.4171(3) 0.0519(13) Uani 1 1 d .
H38 H 0.5962 0.9606 0.4520 0.062 Uiso 1 1 calc R
C39 C 0.5455(3) 1.0447(3) 0.4075(3) 0.0454(11) Uani 1 1 d .
H39 H 0.6100 1.1013 0.4375 0.054 Uiso 1 1 calc R
C40 C 0.4571(3) 1.0446(3) 0.3528(2) 0.0339(9) Uani 1 1 d .
H40 H 0.4640 1.1020 0.3480 0.041 Uiso 1 1 calc R
C41 C 0.1517(3) 0.9328(3) 0.3520(2) 0.0325(9) Uani 1 1 d .
H41 H 0.1418 0.8707 0.3360 0.039 Uiso 1 1 calc R
C42 C 0.1230(3) 0.9633(3) 0.4151(3) 0.0406(10) Uani 1 1 d .
H42 H 0.0942 0.9224 0.4408 0.049 Uiso 1 1 calc R
C43 C 0.1373(3) 1.0547(3) 0.4398(3) 0.0444(11) Uani 1 1 d .
H43 H 0.1175 1.0761 0.4817 0.053 Uiso 1 1 calc R
C44 C 0.1816(3) 1.1145(3) 0.4015(3) 0.0348(9) Uani 1 1 d .
H44 H 0.1919 1.1767 0.4177 0.042 Uiso 1 1 calc R
C45 C 0.2106(2) 1.0815(2) 0.3388(2) 0.0248(8) Uani 1 1 d .
C46 C 0.2628(2) 1.1407(2) 0.2968(2) 0.0254(8) Uani 1 1 d .
C47 C 0.2924(3) 1.2380(2) 0.3186(3) 0.0349(10) Uani 1 1 d .
H47 H 0.2760 1.2683 0.3587 0.042 Uiso 1 1 calc R
C48 C 0.3467(3) 1.2896(3) 0.2802(3) 0.0421(11) Uani 1 1 d .
H48 H 0.3676 1.3547 0.2948 0.050 Uiso 1 1 calc R
C49 C 0.3687(3) 1.2420(3) 0.2200(3) 0.0444(11) Uani 1 1 d .
H49 H 0.4058 1.2750 0.1942 0.053 Uiso 1 1 calc R
C50 C 0.3347(3) 1.1438(3) 0.1981(3) 0.0313(9) Uani 1 1 d .
H50 H 0.3482 1.1118 0.1560 0.038 Uiso 1 1 calc R
C51 C 0.0112(2) 0.9184(2) 0.1022(2) 0.0270(8) Uani 1 1 d .
H51 H 0.0186 0.9404 0.1623 0.032 Uiso 1 1 calc R
C52 C -0.0800(3) 0.8909(3) 0.0230(3) 0.0346(9) Uani 1 1 d .
H52 H -0.1331 0.8937 0.0299 0.042 Uiso 1 1 calc R
C53 C -0.0904(3) 0.8595(3) -0.0658(3) 0.0376(10) Uani 1 1 d .
H53 H -0.1510 0.8408 -0.1197 0.045 Uiso 1 1 calc R
C54 C -0.0107(3) 0.8559(2) -0.0748(2) 0.0302(9) Uani 1 1 d .
H54 H -0.0170 0.8353 -0.1346 0.036 Uiso 1 1 calc R
C55 C 0.0794(2) 0.8833(2) 0.0068(2) 0.0210(7) Uani 1 1 d .
C56 C 0.1680(2) 0.8800(2) 0.0048(2) 0.0211(7) Uani 1 1 d .
C57 C 0.1702(3) 0.8472(2) -0.0782(3) 0.0322(9) Uani 1 1 d .
H57 H 0.1135 0.8251 -0.1372 0.039 Uiso 1 1 calc R
C58 C 0.2567(3) 0.8476(3) -0.0727(3) 0.0376(10) Uani 1 1 d .
H58 H 0.2593 0.8268 -0.1279 0.045 Uiso 1 1 calc R
C59 C 0.3396(3) 0.8790(3) 0.0152(3) 0.0384(10) Uani 1 1 d .
H59 H 0.3989 0.8803 0.0202 0.046 Uiso 1 1 calc R
C60 C 0.3326(3) 0.9083(2) 0.0953(3) 0.0289(8) Uani 1 1 d .
H60 H 0.3877 0.9276 0.1543 0.035 Uiso 1 1 calc R
Pd1 Pd 0.05732(2) 0.86881(2) 0.64808(2) 0.03094(8) Uani 1 1 d .
Pd2 Pd 0.27536(2) 1.05582(2) 0.82228(2) 0.03433(8) Uani 1 1 d .
Cl1 Cl -0.06858(8) 0.74729(7) 0.65552(8) 0.0509(3) Uani 1 1 d .
Cl2 Cl 0.01476(9) 0.76776(7) 0.50330(7) 0.0508(3) Uani 1 1 d .
Cl3 Cl 0.10502(8) 0.98116(7) 0.79305(7) 0.0418(3) Uani 1 1 d .
Cl4 Cl 0.19914(8) 0.99517(8) 0.65654(7) 0.0490(3) Uani 1 1 d .
Cl5 Cl 0.33898(10) 1.11667(9) 0.98309(8) 0.0756(4) Uani 1 1 d .
Cl6 Cl 0.43625(8) 1.11674(8) 0.83969(9) 0.0640(4) Uani 1 1 d .
Pd3 Pd 0.61012(2) 0.377614(19) 0.600196(19) 0.02949(8) Uani 1 1 d .
Pd4 Pd 0.79035(2) 0.556172(19) 0.812916(19) 0.02699(7) Uani 1 1 d .
Cl7 Cl 0.44749(7) 0.24798(6) 0.54038(7) 0.0393(2) Uani 1 1 d .
Cl8 Cl 0.62825(8) 0.29937(7) 0.48208(7) 0.0463(3) Uani 1 1 d .
Cl9 Cl 0.60773(7) 0.46427(7) 0.73085(7) 0.0387(2) Uani 1 1 d .
Cl10 Cl 0.77286(8) 0.51201(7) 0.66240(7) 0.0473(3) Uani 1 1 d .
Cl11 Cl 0.80449(7) 0.60336(8) 0.95949(7) 0.0468(3) Uani 1 1 d .
Cl12 Cl 0.96471(7) 0.63164(7) 0.87920(7) 0.0439(3) Uani 1 1 d .
O1 O 0.4000(2) 0.2411(2) 0.7153(2) 0.0752(11) Uani 1 1 d .
H1C H 0.3923 0.1922 0.7286 0.113 Uiso 1 1 d R
H1D H 0.4171 0.2372 0.6726 0.113 Uiso 1 1 d R

loop_
_atom_site_aniso_label
_atom_site_aniso_U_11
_atom_site_aniso_U_22
_atom_site_aniso_U_33
_atom_site_aniso_U_23
_atom_site_aniso_U_13
_atom_site_aniso_U_12
Ru1 0.01821(13) 0.01857(13) 0.02176(15) 0.00801(11) 0.00994(11) 0.01066(11)
N1 0.0284(16) 0.0215(15) 0.0324(17) 0.0109(13) 0.0194(14) 0.0132(13)
N2 0.0253(15) 0.0246(15) 0.0202(15) 0.0084(12) 0.0120(13) 0.0149(13)
N3 0.0230(14) 0.0251(15) 0.0206(15) 0.0101(13) 0.0096(12) 0.0145(12)
N4 0.0166(13) 0.0215(14) 0.0225(15) 0.0087(12) 0.0064(12) 0.0100(12)
N5 0.0189(14) 0.0217(14) 0.0286(17) 0.0096(13) 0.0108(13) 0.0102(12)
N6 0.0252(15) 0.0181(14) 0.0268(16) 0.0085(12) 0.0132(13) 0.0110(12)
C1 0.031(2) 0.0258(19) 0.055(3) 0.0154(19) 0.025(2) 0.0129(17)
C2 0.047(3) 0.027(2) 0.075(3) 0.022(2) 0.038(3) 0.015(2)
C3 0.073(3) 0.035(2) 0.075(3) 0.035(2) 0.056(3) 0.035(2)
C4 0.061(3) 0.040(2) 0.048(3) 0.028(2) 0.035(2) 0.038(2)
C5 0.039(2) 0.0280(19) 0.027(2) 0.0144(16) 0.0207(17) 0.0237(17)
C6 0.035(2) 0.033(2) 0.0234(19) 0.0117(16) 0.0169(17) 0.0242(17)
C7 0.049(2) 0.053(3) 0.034(2) 0.023(2) 0.021(2) 0.040(2)
C8 0.035(2) 0.069(3) 0.029(2) 0.016(2) 0.0158(19) 0.038(2)
C9 0.0236(19) 0.050(3) 0.029(2) 0.0077(19) 0.0073(17) 0.0174(18)
C10 0.0225(18) 0.033(2) 0.030(2) 0.0115(17) 0.0119(16) 0.0123(16)
C11 0.033(2) 0.035(2) 0.028(2) 0.0198(17) 0.0169(17) 0.0237(17)
C12 0.043(2) 0.045(2) 0.030(2) 0.0216(19) 0.0254(19) 0.027(2)
C13 0.050(2) 0.047(2) 0.029(2) 0.0152(19) 0.026(2) 0.033(2)
C14 0.042(2) 0.032(2) 0.024(2) 0.0058(17) 0.0153(18) 0.0236(18)
C15 0.0249(17) 0.0252(18) 0.0207(18) 0.0083(15) 0.0110(15) 0.0155(15)
C16 0.0210(17) 0.0257(18) 0.0178(18) 0.0061(15) 0.0052(14) 0.0134(15)
C17 0.038(2) 0.0261(19) 0.038(2) 0.0086(18) 0.0154(19) 0.0185(17)
C18 0.034(2) 0.0221(19) 0.046(2) 0.0152(18) 0.0143(19) 0.0135(17)
C19 0.032(2) 0.030(2) 0.046(2) 0.0243(19) 0.0206(19) 0.0132(17)
C20 0.0293(19) 0.031(2) 0.032(2) 0.0149(17) 0.0172(17) 0.0169(16)
C21 0.0257(19) 0.040(2) 0.034(2) 0.0146(18) 0.0169(17) 0.0192(17)
C22 0.025(2) 0.048(2) 0.046(3) 0.015(2) 0.0138(19) 0.0210(19)
C23 0.025(2) 0.059(3) 0.045(3) 0.014(2) 0.005(2) 0.025(2)
C24 0.036(2) 0.049(2) 0.028(2) 0.0099(19) 0.0100(19) 0.021(2)
C25 0.0244(18) 0.0234(18) 0.028(2) 0.0083(16) 0.0125(16) 0.0102(15)
C26 0.0229(18) 0.0187(17) 0.026(2) 0.0077(15) 0.0095(16) 0.0087(14)
C27 0.035(2) 0.044(2) 0.029(2) 0.0104(19) 0.0152(19) 0.0161(19)
C28 0.049(3) 0.057(3) 0.036(3) 0.010(2) 0.027(2) 0.025(2)
C29 0.041(2) 0.043(2) 0.048(3) 0.009(2) 0.030(2) 0.023(2)
C30 0.0271(19) 0.0300(19) 0.038(2) 0.0104(17) 0.0185(18) 0.0163(16)
Ru2 0.02040(14) 0.01748(13) 0.01826(14) 0.00850(11) 0.00743(12) 0.00994(11)
N7 0.0281(15) 0.0180(14) 0.0209(15) 0.0071(12) 0.0137(13) 0.0116(12)
N8 0.0241(15) 0.0211(14) 0.0233(16) 0.0087(12) 0.0068(13) 0.0123(12)
N9 0.0236(15) 0.0222(14) 0.0188(15) 0.0078(12) 0.0075(13) 0.0102(12)
N10 0.0206(14) 0.0199(14) 0.0212(15) 0.0106(12) 0.0074(12) 0.0100(12)
N11 0.0252(15) 0.0201(14) 0.0247(16) 0.0114(12) 0.0124(13) 0.0124(12)
N12 0.0222(14) 0.0211(14) 0.0250(16) 0.0105(12) 0.0132(13) 0.0101(12)
C31 0.0283(19) 0.0269(18) 0.026(2) 0.0113(16) 0.0142(16) 0.0149(16)
C32 0.035(2) 0.0235(19) 0.044(2) 0.0098(18) 0.0254(19) 0.0117(17)
C33 0.051(2) 0.0224(19) 0.054(3) 0.0186(19) 0.037(2) 0.0195(19)
C34 0.047(2) 0.030(2) 0.041(2) 0.0222(18) 0.024(2) 0.0267(19)
C35 0.0321(19) 0.0244(18) 0.0236(19) 0.0087(15) 0.0138(16) 0.0187(16)
C36 0.0302(19) 0.0270(19) 0.0224(19) 0.0094(16) 0.0083(16) 0.0174(16)
C37 0.045(2) 0.035(2) 0.047(3) 0.020(2) 0.011(2) 0.028(2)
C38 0.035(2) 0.046(3) 0.056(3) 0.019(2) 0.001(2) 0.026(2)
C39 0.027(2) 0.041(2) 0.043(3) 0.013(2) 0.0034(19) 0.0122(19)
C40 0.0271(19) 0.029(2) 0.034(2) 0.0132(17) 0.0072(17) 0.0115(16)
C41 0.039(2) 0.030(2) 0.025(2) 0.0122(17) 0.0173(18) 0.0141(17)
C42 0.043(2) 0.041(2) 0.027(2) 0.0139(19) 0.0171(19) 0.013(2)
C43 0.046(2) 0.053(3) 0.027(2) 0.007(2) 0.021(2) 0.022(2)
C44 0.039(2) 0.032(2) 0.030(2) 0.0064(18) 0.0135(18) 0.0214(18)
C45 0.0240(18) 0.0256(18) 0.0169(18) 0.0066(15) 0.0041(15) 0.0130(15)
C46 0.0218(17) 0.0232(18) 0.0181(18) 0.0064(15) 0.0013(15) 0.0096(15)
C47 0.045(2) 0.0228(19) 0.028(2) 0.0083(17) 0.0092(18) 0.0193(18)
C48 0.046(2) 0.0177(19) 0.043(3) 0.0115(18) 0.012(2) 0.0106(18)
C49 0.035(2) 0.033(2) 0.058(3) 0.028(2) 0.018(2) 0.0129(19)
C50 0.0275(19) 0.032(2) 0.043(2) 0.0243(18) 0.0185(18) 0.0177(16)
C51 0.0215(17) 0.0319(19) 0.027(2) 0.0105(16) 0.0127(16) 0.0137(15)
C52 0.028(2) 0.039(2) 0.040(2) 0.0149(19) 0.0161(18) 0.0213(17)
C53 0.028(2) 0.046(2) 0.029(2) 0.0128(19) 0.0046(17) 0.0204(18)
C54 0.036(2) 0.035(2) 0.0160(18) 0.0098(16) 0.0095(16) 0.0193(17)
C55 0.0242(17) 0.0180(16) 0.0204(18) 0.0111(14) 0.0097(15) 0.0105(14)
C56 0.0242(17) 0.0200(16) 0.0188(18) 0.0080(14) 0.0103(15) 0.0116(14)
C57 0.034(2) 0.031(2) 0.029(2) 0.0131(17) 0.0159(18) 0.0146(17)
C58 0.043(2) 0.042(2) 0.036(2) 0.0142(19) 0.027(2) 0.024(2)
C59 0.033(2) 0.046(2) 0.045(3) 0.017(2) 0.024(2) 0.0242(19)
C60 0.0231(18) 0.031(2) 0.032(2) 0.0126(17) 0.0135(16) 0.0149(16)
Pd1 0.02968(15) 0.02847(15) 0.03052(17) 0.01243(13) 0.01014(13) 0.01596(13)
Pd2 0.03458(16) 0.02618(15) 0.02987(17) 0.01127(13) 0.00890(13) 0.01215(13)
Cl1 0.0441(6) 0.0360(5) 0.0732(8) 0.0236(6) 0.0316(6) 0.0187(5)
Cl2 0.0665(7) 0.0383(6) 0.0285(6) 0.0094(5) 0.0130(5) 0.0233(5)
Cl3 0.0485(6) 0.0359(5) 0.0441(6) 0.0146(5) 0.0285(5) 0.0207(5)
Cl4 0.0471(6) 0.0470(6) 0.0326(6) 0.0126(5) 0.0206(5) 0.0089(5)
Cl5 0.0816(9) 0.0570(8) 0.0294(6) 0.0103(6) 0.0076(6) 0.0090(7)
Cl6 0.0330(6) 0.0545(7) 0.0897(10) 0.0365(7) 0.0175(6) 0.0189(5)
Pd3 0.02911(15) 0.02575(15) 0.02604(16) 0.01188(12) 0.00796(12) 0.01263(12)
Pd4 0.02301(14) 0.02355(14) 0.02724(16) 0.00717(12) 0.00940(12) 0.01058(11)
Cl7 0.0271(5) 0.0305(5) 0.0422(6) 0.0116(4) 0.0058(4) 0.0119(4)
Cl8 0.0608(7) 0.0340(5) 0.0415(6) 0.0133(5) 0.0275(5) 0.0219(5)
Cl9 0.0251(5) 0.0406(5) 0.0345(5) 0.0074(4) 0.0103(4) 0.0118(4)
Cl10 0.0416(6) 0.0431(6) 0.0332(6) 0.0087(5) 0.0201(5) 0.0042(5)
Cl11 0.0347(5) 0.0630(7) 0.0305(6) 0.0078(5) 0.0143(5) 0.0225(5)
Cl12 0.0242(5) 0.0360(5) 0.0507(6) 0.0042(5) 0.0128(5) 0.0103(4)
O1 0.090(3) 0.096(3) 0.078(3) 0.058(2) 0.054(2) 0.058(2)

loop_
_atom_type_symbol
_atom_type_description
_atom_type_scat_dispersion_real
_atom_type_scat_dispersion_imag
_atom_type_scat_source
C C 0.0033 0.0016 'International Tables Vol C Tables 4.2.6.8 and 6.1.1.4'
H H 0.0000 0.0000 'International Tables Vol C Tables 4.2.6.8 and 6.1.1.4'
Cl Cl 0.1484 0.1585 'International Tables Vol C Tables 4.2.6.8 and 6.1.1.4'
N N 0.0061 0.0033 'International Tables Vol C Tables 4.2.6.8 and 6.1.1.4'
Pd Pd -0.9988 1.0072 'International Tables Vol C Tables 4.2.6.8 and 6.1.1.4'
Ru Ru -1.2594 0.8363 'International Tables Vol C Tables 4.2.6.8 and 6.1.1.4'
O O 0.0106 0.0060 'International Tables Vol C Tables 4.2.6.8 and 6.1.1.4'

loop_
_geom_angle_atom_site_label_1
_geom_angle_atom_site_label_2
_geom_angle_atom_site_label_3
_geom_angle
N3 Ru1 N1 96.41(11)
N3 Ru1 N6 168.51(11)
N1 Ru1 N6 90.30(11)
N3 Ru1 N5 91.09(11)
N1 Ru1 N5 97.08(11)
N6 Ru1 N5 78.80(11)
N3 Ru1 N2 93.42(10)
N1 Ru1 N2 78.69(11)
N6 Ru1 N2 97.05(11)
N5 Ru1 N2 174.13(10)
N3 Ru1 N4 78.71(11)
N1 Ru1 N4 173.07(11)
N6 Ru1 N4 95.33(11)
N5 Ru1 N4 87.99(10)
N2 Ru1 N4 96.57(10)
C1 N1 C5 118.0(3)
C1 N1 Ru1 126.3(3)
C5 N1 Ru1 115.7(2)
C10 N2 C6 117.9(3)
C10 N2 Ru1 126.2(2)
C6 N2 Ru1 115.9(2)
C11 N3 C15 118.0(3)
C11 N3 Ru1 125.6(2)
C15 N3 Ru1 114.9(2)
C20 N4 C16 118.6(3)
C20 N4 Ru1 126.2(2)
C16 N4 Ru1 115.1(2)
C21 N5 C25 117.3(3)
C21 N5 Ru1 127.1(2)
C25 N5 Ru1 115.6(2)
C26 N6 C30 117.3(3)
C26 N6 Ru1 115.7(2)
C30 N6 Ru1 127.0(2)
N1 C1 C2 122.3(4)
N1 C1 H1 118.8
C2 C1 H1 118.8
C1 C2 C3 119.7(4)
C1 C2 H2 120.2
C3 C2 H2 120.2
C4 C3 C2 119.0(4)
C4 C3 H3 120.5
C2 C3 H3 120.5
C3 C4 C5 119.1(4)
C3 C4 H4 120.4
C5 C4 H4 120.4
N1 C5 C4 121.7(3)
N1 C5 C6 114.7(3)
C4 C5 C6 123.6(4)
N2 C6 C7 121.7(3)
N2 C6 C5 114.6(3)
C7 C6 C5 123.6(3)
C6 C7 C8 119.5(4)
C6 C7 H7 120.3
C8 C7 H7 120.3
C9 C8 C7 118.7(4)
C9 C8 H8 120.6
C7 C8 H8 120.6
C8 C9 C10 119.6(4)
C8 C9 H9 120.2
C10 C9 H9 120.2
N2 C10 C9 122.5(4)
N2 C10 H10 118.7
C9 C10 H10 118.7
N3 C11 C12 122.7(3)
N3 C11 H11 118.6
C12 C11 H11 118.6
C13 C12 C11 118.9(4)
C13 C12 H12 120.5
C11 C12 H12 120.5
C12 C13 C14 119.4(4)
C12 C13 H13 120.3
C14 C13 H13 120.3
C13 C14 C15 119.7(4)
C13 C14 H14 120.2
C15 C14 H14 120.2
N3 C15 C14 121.1(3)
N3 C15 C16 114.5(3)
C14 C15 C16 124.3(3)
N4 C16 C17 121.0(3)
N4 C16 C15 115.0(3)
C17 C16 C15 124.0(3)
C18 C17 C16 119.8(4)
C18 C17 H17 120.1
C16 C17 H17 120.1
C19 C18 C17 118.8(3)
C19 C18 H18 120.6
C17 C18 H18 120.6
C18 C19 C20 119.9(4)
C18 C19 H19 120.0
C20 C19 H19 120.0
N4 C20 C19 121.8(3)
N4 C20 H20 119.1
C19 C20 H20 119.1
N5 C21 C22 123.7(4)
N5 C21 H21 118.1
C22 C21 H21 118.1
C21 C22 C23 118.4(4)
C21 C22 H22 120.8
C23 C22 H22 120.8
C24 C23 C22 119.3(4)
C24 C23 H23 120.3
C22 C23 H23 120.3
C23 C24 C25 119.6(4)
C23 C24 H24 120.2
C25 C24 H24 120.2
N5 C25 C24 121.6(3)
N5 C25 C26 114.8(3)
C24 C25 C26 123.6(3)
N6 C26 C27 122.1(3)
N6 C26 C25 114.9(3)
C27 C26 C25 123.0(3)
C28 C27 C26 119.4(4)
C28 C27 H27 120.3
C26 C27 H27 120.3
C29 C28 C27 119.0(4)
C29 C28 H28 120.5
C27 C28 H28 120.5
C28 C29 C30 120.0(4)
C28 C29 H29 120.0
C30 C29 H29 120.0
N6 C30 C29 122.2(4)
N6 C30 H30 118.9
C29 C30 H30 118.9
N9 Ru2 N7 94.80(11)
N9 Ru2 N8 91.26(11)
N7 Ru2 N8 79.27(11)
N9 Ru2 N11 95.12(11)
N7 Ru2 N11 95.40(10)
N8 Ru2 N11 172.03(11)
N9 Ru2 N10 78.63(11)
N7 Ru2 N10 172.50(10)
N8 Ru2 N10 97.13(10)
N11 Ru2 N10 88.83(10)
N9 Ru2 N12 172.97(11)
N7 Ru2 N12 88.90(10)
N8 Ru2 N12 95.31(11)
N11 Ru2 N12 78.55(11)
N10 Ru2 N12 98.03(11)
C31 N7 C35 117.7(3)
C31 N7 Ru2 126.8(2)
C35 N7 Ru2 115.3(2)
C40 N8 C36 118.1(3)
C40 N8 Ru2 126.6(2)
C36 N8 Ru2 115.0(2)
C41 N9 C45 117.2(3)
C41 N9 Ru2 126.6(2)
C45 N9 Ru2 116.1(2)
C50 N10 C46 118.7(3)
C50 N10 Ru2 125.8(2)
C46 N10 Ru2 115.5(2)
C51 N11 C55 118.4(3)
C51 N11 Ru2 126.0(2)
C55 N11 Ru2 115.6(2)
C60 N12 C56 117.4(3)
C60 N12 Ru2 126.5(2)
C56 N12 Ru2 116.0(2)
N7 C31 C32 122.7(3)
N7 C31 H31 118.6
C32 C31 H31 118.6
C31 C32 C33 119.5(3)
C31 C32 H32 120.3
C33 C32 H32 120.3
C34 C33 C32 118.9(3)
C34 C33 H33 120.6
C32 C33 H33 120.6
C33 C34 C35 119.2(4)
C33 C34 H34 120.4
C35 C34 H34 120.4
N7 C35 C34 121.7(3)
N7 C35 C36 114.2(3)
C34 C35 C36 124.0(3)
N8 C36 C37 121.3(3)
N8 C36 C35 115.2(3)
C37 C36 C35 123.4(3)
C36 C37 C38 119.6(4)
C36 C37 H37 120.2
C38 C37 H37 120.2
C39 C38 C37 118.4(4)
C39 C38 H38 120.8
C37 C38 H38 120.8
C38 C39 C40 120.0(4)
C38 C39 H39 120.0
C40 C39 H39 120.0
N8 C40 C39 122.4(4)
N8 C40 H40 118.8
C39 C40 H40 118.8
N9 C41 C42 123.0(4)
N9 C41 H41 118.5
C42 C41 H41 118.5
C43 C42 C41 119.4(4)
C43 C42 H42 120.3
C41 C42 H42 120.3
C42 C43 C44 119.1(4)
C42 C43 H43 120.4
C44 C43 H43 120.4
C43 C44 C45 119.8(4)
C43 C44 H44 120.1
C45 C44 H44 120.1
N9 C45 C44 121.5(3)
N9 C45 C46 114.1(3)
C44 C45 C46 124.4(3)
N10 C46 C47 121.1(3)
N10 C46 C45 115.0(3)
C47 C46 C45 123.9(3)
C48 C47 C46 120.0(4)
C48 C47 H47 120.0
C46 C47 H47 120.0
C49 C48 C47 118.5(4)
C49 C48 H48 120.8
C47 C48 H48 120.8
C48 C49 C50 119.5(4)
C48 C49 H49 120.3
C50 C49 H49 120.3
N10 C50 C49 122.3(4)
N10 C50 H50 118.8
C49 C50 H50 118.8
N11 C51 C52 122.4(3)
N11 C51 H51 118.8
C52 C51 H51 118.8
C53 C52 C51 118.7(4)
C53 C52 H52 120.6
C51 C52 H52 120.6
C52 C53 C54 120.0(3)
C52 C53 H53 120.0
C54 C53 H53 120.0
C53 C54 C55 119.4(3)
C53 C54 H54 120.3
C55 C54 H54 120.3
N11 C55 C54 121.1(3)
N11 C55 C56 115.2(3)
C54 C55 C56 123.7(3)
N12 C56 C57 121.5(3)
N12 C56 C55 114.6(3)
C57 C56 C55 123.9(3)
C58 C57 C56 119.6(3)
C58 C57 H57 120.2
C56 C57 H57 120.2
C57 C58 C59 119.6(4)
C57 C58 H58 120.2
C59 C58 H58 120.2
C60 C59 C58 118.6(4)
C60 C59 H59 120.7
C58 C59 H59 120.7
N12 C60 C59 123.2(3)
N12 C60 H60 118.4
C59 C60 H60 118.4
Cl2 Pd1 Cl1 91.84(5)
Cl2 Pd1 Cl3 175.99(4)
Cl1 Pd1 Cl3 91.73(4)
Cl2 Pd1 Cl4 91.69(4)
Cl1 Pd1 Cl4 173.70(4)
Cl3 Pd1 Cl4 84.93(4)
Cl2 Pd1 Pd2 131.76(3)
Cl1 Pd1 Pd2 128.50(3)
Cl3 Pd1 Pd2 46.18(3)
Cl4 Pd1 Pd2 45.97(3)
Cl6 Pd2 Cl5 92.69(5)
Cl6 Pd2 Cl4 91.28(5)
Cl5 Pd2 Cl4 175.39(5)
Cl6 Pd2 Cl3 174.99(4)
Cl5 Pd2 Cl3 91.29(5)
Cl4 Pd2 Cl3 84.88(4)
Cl6 Pd2 Pd1 129.13(4)
Cl5 Pd2 Pd1 131.56(4)
Cl4 Pd2 Pd1 46.13(3)
Cl3 Pd2 Pd1 45.95(3)
Pd1 Cl3 Pd2 87.87(4)
Pd2 Cl4 Pd1 87.90(4)
Cl7 Pd3 Cl8 91.23(4)
Cl7 Pd3 Cl10 178.13(4)
Cl8 Pd3 Cl10 90.37(4)
Cl7 Pd3 Cl9 93.07(4)
Cl8 Pd3 Cl9 174.78(4)
Cl10 Pd3 Cl9 85.38(4)
Cl12 Pd4 Cl11 91.35(4)
Cl12 Pd4 Cl10 89.75(4)
Cl11 Pd4 Cl10 177.61(4)
Cl12 Pd4 Cl9 173.59(4)
Cl11 Pd4 Cl9 93.91(4)
Cl10 Pd4 Cl9 85.12(4)
Pd3 Cl9 Pd4 89.02(4)
Pd3 Cl10 Pd4 91.09(4)
H1C O1 H1D 107.7

loop_
_geom_bond_atom_site_label_1
_geom_bond_atom_site_label_2
_geom_bond_distance
Ru1 N3 2.070(3)
Ru1 N1 2.072(3)
Ru1 N6 2.072(3)
Ru1 N5 2.076(3)
Ru1 N2 2.076(3)
Ru1 N4 2.078(3)
N1 C1 1.355(4)
N1 C5 1.373(4)
N2 C10 1.361(4)
N2 C6 1.371(4)
N3 C11 1.356(4)
N3 C15 1.375(4)
N4 C20 1.355(4)
N4 C16 1.368(4)
N5 C21 1.359(4)
N5 C25 1.367(4)
N6 C26 1.364(4)
N6 C30 1.367(4)
C1 C2 1.378(5)
C1 H1 0.9300
C2 C3 1.394(6)
C2 H2 0.9300
C3 C4 1.380(5)
C3 H3 0.9300
C4 C5 1.399(5)
C4 H4 0.9300
C5 C6 1.482(5)
C6 C7 1.390(5)
C7 C8 1.399(5)
C7 H7 0.9300
C8 C9 1.381(5)
C8 H8 0.9300
C9 C10 1.386(5)
C9 H9 0.9300
C10 H10 0.9300
C11 C12 1.382(5)
C11 H11 0.9300
C12 C13 1.382(5)
C12 H12 0.9300
C13 C14 1.385(5)
C13 H13 0.9300
C14 C15 1.388(5)
C14 H14 0.9300
C15 C16 1.479(5)
C16 C17 1.395(5)
C17 C18 1.383(5)
C17 H17 0.9300
C18 C19 1.376(5)
C18 H18 0.9300
C19 C20 1.386(5)
C19 H19 0.9300
C20 H20 0.9300
C21 C22 1.371(5)
C21 H21 0.9300
C22 C23 1.389(5)
C22 H22 0.9300
C23 C24 1.383(5)
C23 H23 0.9300
C24 C25 1.388(5)
C24 H24 0.9300
C25 C26 1.485(5)
C26 C27 1.390(5)
C27 C28 1.381(5)
C27 H27 0.9300
C28 C29 1.370(6)
C28 H28 0.9300
C29 C30 1.378(5)
C29 H29 0.9300
C30 H30 0.9300
Ru2 N9 2.063(3)
Ru2 N7 2.066(3)
Ru2 N8 2.071(3)
Ru2 N11 2.075(3)
Ru2 N10 2.076(3)
Ru2 N12 2.077(3)
N7 C31 1.359(4)
N7 C35 1.373(4)
N8 C40 1.344(4)
N8 C36 1.371(4)
N9 C41 1.364(4)
N9 C45 1.372(4)
N10 C50 1.345(4)
N10 C46 1.366(4)
N11 C51 1.364(4)
N11 C55 1.366(4)
N12 C60 1.362(4)
N12 C56 1.364(4)
C31 C32 1.375(5)
C31 H31 0.9300
C32 C33 1.392(5)
C32 H32 0.9300
C33 C34 1.390(5)
C33 H33 0.9300
C34 C35 1.393(5)
C34 H34 0.9300
C35 C36 1.482(5)
C36 C37 1.390(5)
C37 C38 1.400(5)
C37 H37 0.9300
C38 C39 1.366(5)
C38 H38 0.9300
C39 C40 1.390(5)
C39 H39 0.9300
C40 H40 0.9300
C41 C42 1.376(5)
C41 H41 0.9300
C42 C43 1.373(6)
C42 H42 0.9300
C43 C44 1.383(5)
C43 H43 0.9300
C44 C45 1.390(5)
C44 H44 0.9300
C45 C46 1.485(5)
C46 C47 1.395(5)
C47 C48 1.392(5)
C47 H47 0.9300
C48 C49 1.380(6)
C48 H48 0.9300
C49 C50 1.397(5)
C49 H49 0.9300
C50 H50 0.9300
C51 C52 1.389(5)
C51 H51 0.9300
C52 C53 1.376(5)
C52 H52 0.9300
C53 C54 1.385(5)
C53 H53 0.9300
C54 C55 1.397(4)
C54 H54 0.9300
C55 C56 1.479(5)
C56 C57 1.390(5)
C57 C58 1.377(5)
C57 H57 0.9300
C58 C59 1.379(5)
C58 H58 0.9300
C59 C60 1.378(5)
C59 H59 0.9300
C60 H60 0.9300
Pd1 Cl2 2.2861(11)
Pd1 Cl1 2.2875(11)
Pd1 Cl3 2.3364(11)
Pd1 Cl4 2.3433(11)
Pd1 Pd2 3.2482(10)
Pd2 Cl6 2.2787(13)
Pd2 Cl5 2.2855(12)
Pd2 Cl4 2.3369(11)
Pd2 Cl3 2.3453(12)
Pd3 Cl7 2.2926(11)
Pd3 Cl8 2.2958(11)
Pd3 Cl10 2.3175(11)
Pd3 Cl9 2.3587(11)
Pd4 Cl12 2.2720(11)
Pd4 Cl11 2.2851(11)
Pd4 Cl10 2.3220(11)
Pd4 Cl9 2.3654(11)
O1 H1C 0.8501
O1 H1D 0.8499
